data_7159023
loop_
_publ_author_name
'Prasad, Madavi S.'
'Sivaprakash, Murugesan'

_publ_section_title
;
 Asymmetric synthesis of the perhydroepoxyethanoindole core <i>via</i>
 sequential [4 + 2]-addition/reduction/fluoroannulation reactions.
;
_journal_issue 2
_journal_name_full 'Organic &amp; biomolecular chemistry'
_journal_page_first 339
_journal_page_last 344
_journal_paper_doi 10.1039/d2ob02058k
_journal_volume 21
_journal_year 2023
_chemical_absolute_configuration ad
_chemical_formula_sum 'C38 H35 Br F N3 O4 S'
_chemical_formula_weight 728.66
_space_group_crystal_system monoclinic
_space_group_IT_number 4
_space_group_name_Hall 'P 2yb'
_space_group_name_H-M_alt 'P 1 21 1'
_atom_sites_solution_hydrogens geom
_audit_creation_method SHELXL-2018/3
_audit_update_record
;
2022-11-05 deposited with the CCDC.	2022-12-02 downloaded from the CCDC.
;
_cell_angle_alpha 90
_cell_angle_beta 92.839(2)
_cell_angle_gamma 90
_cell_formula_units_Z 4
_cell_length_a 11.2594(6)
_cell_length_b 17.7861(11)
_cell_length_c 17.1349(10)
_cell_measurement_reflns_used 9946
_cell_measurement_temperature 297(2)
_cell_measurement_theta_max 26.91
_cell_measurement_theta_min 2.92
_cell_volume 3427.2(3)
_computing_cell_refinement 'APEX3/SAINT (Bruker, 2016)'
_computing_data_collection 'APEX3(Bruker, 2016)'
_computing_data_reduction 'SAINT/XPREP (Bruker, 2016)'
_computing_molecular_graphics 'ORTEP3 (Farrugia, 1997) and Mercury (Bruno et al., 2002)'
_computing_publication_material 'SHELXL-2018/2 (Sheldrick, 2018)'
_computing_structure_refinement 'SHELXL-2018/3 (Sheldrick, 2018)'
_computing_structure_solution 'SHELXT 2018/2 (Sheldrick, 2018)'
_diffrn_ambient_temperature 297(2)
_diffrn_measured_fraction_theta_full 0.997
_diffrn_measured_fraction_theta_max 0.997
_diffrn_measurement_device_type 'Bruker axs kappa apex3 PHOTON II Diffractometer'
_diffrn_measurement_method '\f and \w scans'
_diffrn_radiation_type MoK\a
_diffrn_radiation_wavelength 0.71073
_diffrn_reflns_av_R_equivalents 0.1115
_diffrn_reflns_av_unetI/netI 0.0721
_diffrn_reflns_Laue_measured_fraction_full 0.997
_diffrn_reflns_Laue_measured_fraction_max 0.997
_diffrn_reflns_limit_h_max 13
_diffrn_reflns_limit_h_min -13
_diffrn_reflns_limit_k_max 21
_diffrn_reflns_limit_k_min -21
_diffrn_reflns_limit_l_max 21
_diffrn_reflns_limit_l_min -21
_diffrn_reflns_number 103711
_diffrn_reflns_point_group_measured_fraction_full 0.997
_diffrn_reflns_point_group_measured_fraction_max 0.997
_diffrn_reflns_theta_full 25.242
_diffrn_reflns_theta_max 25.999
_diffrn_reflns_theta_min 3.304
_diffrn_source 'fine focus sealed tube'
_exptl_absorpt_coefficient_mu 1.311
_exptl_absorpt_correction_T_max 0.738
_exptl_absorpt_correction_T_min 0.663
_exptl_absorpt_correction_type multi-scan
_exptl_absorpt_process_details 'SADABS, Bruker 2016'
_exptl_crystal_colour colorless
_exptl_crystal_density_diffrn 1.412
_exptl_crystal_description plate
_exptl_crystal_F_000 1504
_exptl_crystal_size_max 0.495
_exptl_crystal_size_mid 0.295
_exptl_crystal_size_min 0.013
_refine_diff_density_max 0.255
_refine_diff_density_min -0.399
_refine_diff_density_rms 0.050
_refine_ls_abs_structure_details
;
 Refined as an inversion twin.
;
_refine_ls_abs_structure_Flack 0.026(8)
_refine_ls_extinction_method none
_refine_ls_goodness_of_fit_ref 1.007
_refine_ls_hydrogen_treatment constr
_refine_ls_matrix_type full
_refine_ls_number_parameters 870
_refine_ls_number_reflns 13400
_refine_ls_number_restraints 1
_refine_ls_restrained_S_all 1.007
_refine_ls_R_factor_all 0.0718
_refine_ls_R_factor_gt 0.0463
_refine_ls_shift/su_max 0.002
_refine_ls_shift/su_mean 0.000
_refine_ls_structure_factor_coef Fsqd
_refine_ls_weighting_details 'w=1/[\s^2^(Fo^2^)+(0.0195P)^2^+1.0567P] where P=(Fo^2^+2Fc^2^)/3'
_refine_ls_weighting_scheme calc
_refine_ls_wR_factor_gt 0.0849
_refine_ls_wR_factor_ref 0.0942
_reflns_Friedel_coverage 0.933
_reflns_Friedel_fraction_full 0.996
_reflns_Friedel_fraction_max 0.996
_reflns_number_gt 10169
_reflns_number_total 13400
_reflns_threshold_expression 'I > 2\s(I)'
_cod_data_source_file d2ob02058k4.cif
_cod_data_source_block shelx
_cod_depositor_comments 'Adding full bibliography for 7159023.cif.'
_cod_original_sg_symbol_H-M 'P 21'
_cod_database_code 7159023
_shelx_shelxl_version_number 2018/3
_shelx_space_group_comment
;
The symmetry employed for this shelxl refinement is uniquely defined
by the following loop, which should always be used as a source of
symmetry information in preference to the above space-group names.
They are only intended as comments.
;
_shelx_estimated_absorpt_t_min 0.563
_shelx_estimated_absorpt_t_max 0.983

loop_
_space_group_symop_operation_xyz
'x, y, z'
'-x, y+1/2, -z'

loop_
_atom_site_label
_atom_site_type_symbol
_atom_site_fract_x
_atom_site_fract_y
_atom_site_fract_z
_atom_site_U_iso_or_equiv
_atom_site_adp_type
_atom_site_occupancy
_atom_site_site_symmetry_order
_atom_site_calc_flag
_atom_site_refinement_flags_posn
_atom_site_refinement_flags_adp
_atom_site_refinement_flags_occupancy
_atom_site_disorder_assembly
_atom_site_disorder_group
C1 C 0.6641(5) 0.6483(3) -0.1279(3) 0.0373(13) Uani 1 1 d . . . . .
C2 C 0.7805(5) 0.6568(3) -0.0994(4) 0.0472(15) Uani 1 1 d . . . . .
H2 H 0.800141 0.652001 -0.046283 0.057 Uiso 1 1 calc R U . . .
C3 C 0.8672(6) 0.6726(4) -0.1516(5) 0.0570(18) Uani 1 1 d . . . . .
H3 H 0.945480 0.679057 -0.132855 0.068 Uiso 1 1 calc R U . . .
C4 C 0.8402(6) 0.6790(3) -0.2308(5) 0.0566(18) Uani 1 1 d . . . . .
C5 C 0.7226(6) 0.6731(4) -0.2562(4) 0.0600(19) Uani 1 1 d . . . . .
H5 H 0.702380 0.679809 -0.308989 0.072 Uiso 1 1 calc R U . . .
C6 C 0.6337(5) 0.6578(3) -0.2058(4) 0.0508(16) Uani 1 1 d . . . . .
H6 H 0.554866 0.653886 -0.224270 0.061 Uiso 1 1 calc R U . . .
C7 C 0.9372(7) 0.6901(5) -0.2880(5) 0.090(3) Uani 1 1 d . . . . .
H7A H 0.921297 0.734852 -0.318026 0.135 Uiso 1 1 calc R U . . .
H7B H 0.939124 0.647567 -0.322440 0.135 Uiso 1 1 calc R U . . .
H7C H 1.012633 0.694871 -0.259781 0.135 Uiso 1 1 calc R U . . .
C8 C 0.6528(5) 0.4860(3) -0.0521(4) 0.0512(16) Uani 1 1 d . . . . .
H8A H 0.699388 0.513836 -0.012685 0.061 Uiso 1 1 calc R U . . .
H8B H 0.702637 0.474378 -0.095012 0.061 Uiso 1 1 calc R U . . .
C9 C 0.6028(5) 0.4140(3) -0.0174(4) 0.0432(14) Uani 1 1 d . . . . .
H9A H 0.653034 0.371077 -0.027346 0.052 Uiso 1 1 calc R U . . .
H9B H 0.594773 0.418898 0.038472 0.052 Uiso 1 1 calc R U . . .
C10 C 0.4824(4) 0.4067(3) -0.0604(3) 0.0325(12) Uani 1 1 d . . . . .
C11 C 0.4369(4) 0.4879(3) -0.0649(3) 0.0294(11) Uani 1 1 d . . . . .
C12 C 0.3229(5) 0.4646(3) 0.0503(3) 0.0406(13) Uani 1 1 d . . . . .
H12A H 0.246282 0.469565 0.022338 0.049 Uiso 1 1 calc R U . . .
H12B H 0.314678 0.482284 0.103353 0.049 Uiso 1 1 calc R U . . .
C13 C 0.3600(5) 0.3824(3) 0.0520(3) 0.0408(14) Uani 1 1 d . . . . .
H13A H 0.296516 0.352149 0.071907 0.049 Uiso 1 1 calc R U . . .
H13B H 0.429818 0.376263 0.086876 0.049 Uiso 1 1 calc R U . . .
C14 C 0.3876(4) 0.3551(3) -0.0293(3) 0.0330(12) Uani 1 1 d . . . . .
H14 H 0.420934 0.304283 -0.024463 0.040 Uiso 1 1 calc R U . . .
C15 C 0.2757(4) 0.3521(3) -0.0894(3) 0.0311(11) Uani 1 1 d . . . . .
C16 C 0.2704(4) 0.4199(3) -0.1485(3) 0.0278(11) Uani 1 1 d . . . . .
H16 H 0.317119 0.402735 -0.191830 0.033 Uiso 1 1 calc R U . . .
C17 C 0.3288(4) 0.4974(3) -0.1238(3) 0.0282(11) Uani 1 1 d . . . . .
H17 H 0.268534 0.525884 -0.096946 0.034 Uiso 1 1 calc R U . . .
C18 C 0.1575(4) 0.3401(3) -0.0485(3) 0.0322(12) Uani 1 1 d . . . . .
C19 C 0.0087(5) 0.2349(3) -0.0534(3) 0.0373(13) Uani 1 1 d . . . . .
C20 C -0.0764(5) 0.2702(4) -0.0098(4) 0.0533(17) Uani 1 1 d . . . . .
H20 H -0.066778 0.319913 0.006008 0.064 Uiso 1 1 calc R U . . .
C21 C -0.1763(5) 0.2291(4) 0.0096(4) 0.0613(19) Uani 1 1 d . . . . .
H21 H -0.233867 0.252184 0.038503 0.074 Uiso 1 1 calc R U . . .
C22 C -0.1918(6) 0.1556(4) -0.0127(4) 0.0575(18) Uani 1 1 d . . . . .
H22 H -0.258557 0.128817 0.000986 0.069 Uiso 1 1 calc R U . . .
C23 C -0.1068(6) 0.1225(4) -0.0557(4) 0.0619(19) Uani 1 1 d . . . . .
H23 H -0.116597 0.072693 -0.071170 0.074 Uiso 1 1 calc R U . . .
C24 C -0.0076(5) 0.1611(3) -0.0765(4) 0.0486(15) Uani 1 1 d . . . . .
H24 H 0.048631 0.137480 -0.106098 0.058 Uiso 1 1 calc R U . . .
C25 C 0.2751(5) 0.2796(3) -0.1373(3) 0.0340(12) Uani 1 1 d . . . . .
C26 C 0.3672(5) 0.2543(3) -0.1911(4) 0.0536(17) Uani 1 1 d . . . . .
H26A H 0.441235 0.246784 -0.161931 0.080 Uiso 1 1 calc R U . . .
H26B H 0.377198 0.291966 -0.230383 0.080 Uiso 1 1 calc R U . . .
H26C H 0.342402 0.208008 -0.215577 0.080 Uiso 1 1 calc R U . . .
C27 C 0.1466(4) 0.4338(3) -0.1862(3) 0.0310(12) Uani 1 1 d . . . . .
C28 C 0.0577(4) 0.4700(3) -0.1475(3) 0.0403(13) Uani 1 1 d . . . . .
H28 H 0.073319 0.486515 -0.096502 0.048 Uiso 1 1 calc R U . . .
C29 C -0.0529(4) 0.4820(3) -0.1827(4) 0.0439(14) Uani 1 1 d . . . . .
H29 H -0.112142 0.505295 -0.155450 0.053 Uiso 1 1 calc R U . . .
C30 C -0.0754(5) 0.4590(3) -0.2593(4) 0.0441(15) Uani 1 1 d . . . . .
C31 C 0.0105(5) 0.4258(3) -0.3001(4) 0.0478(15) Uani 1 1 d . . . . .
H31 H -0.004406 0.412131 -0.352085 0.057 Uiso 1 1 calc R U . . .
C32 C 0.1210(5) 0.4124(3) -0.2632(3) 0.0403(13) Uani 1 1 d . . . . .
H32 H 0.179392 0.388496 -0.290665 0.048 Uiso 1 1 calc R U . . .
C33 C 0.3478(5) 0.5381(3) -0.2004(3) 0.0339(12) Uani 1 1 d . . . . .
C34 C 0.2730(6) 0.5956(4) -0.2228(4) 0.0558(17) Uani 1 1 d . . . . .
H34 H 0.218066 0.613404 -0.188472 0.067 Uiso 1 1 calc R U . . .
C35 C 0.2783(7) 0.6278(5) -0.2966(5) 0.078(2) Uani 1 1 d . . . . .
H35 H 0.226725 0.666820 -0.310798 0.094 Uiso 1 1 calc R U . . .
C36 C 0.3582(8) 0.6029(5) -0.3489(5) 0.078(2) Uani 1 1 d . . . . .
H36 H 0.359908 0.623756 -0.398574 0.093 Uiso 1 1 calc R U . . .
C37 C 0.4357(6) 0.5464(4) -0.3259(4) 0.0574(18) Uani 1 1 d . . . . .
H37 H 0.491598 0.529675 -0.360154 0.069 Uiso 1 1 calc R U . . .
C38 C 0.4318(5) 0.5141(3) -0.2525(3) 0.0416(13) Uani 1 1 d . . . . .
H38 H 0.485304 0.476225 -0.237828 0.050 Uiso 1 1 calc R U . . .
C39 C -0.1656(5) 0.4568(3) 0.4372(4) 0.0464(15) Uani 1 1 d . . . . .
C40 C -0.2713(5) 0.4552(4) 0.4731(4) 0.0529(17) Uani 1 1 d . . . . .
H40 H -0.283496 0.486128 0.515769 0.064 Uiso 1 1 calc R U . . .
C41 C -0.3611(6) 0.4062(4) 0.4447(5) 0.066(2) Uani 1 1 d . . . . .
H41 H -0.432748 0.404743 0.469429 0.079 Uiso 1 1 calc R U . . .
C42 C -0.3463(7) 0.3612(4) 0.3826(5) 0.067(2) Uani 1 1 d . . . . .
C43 C -0.2362(8) 0.3621(4) 0.3484(5) 0.074(2) Uani 1 1 d . . . . .
H43 H -0.223546 0.329995 0.306765 0.089 Uiso 1 1 calc R U . . .
C44 C -0.1451(6) 0.4100(4) 0.3750(4) 0.0624(19) Uani 1 1 d . . . . .
H44 H -0.072414 0.410375 0.351542 0.075 Uiso 1 1 calc R U . . .
C45 C -0.4458(8) 0.3120(6) 0.3490(7) 0.115(4) Uani 1 1 d . . . . .
H45A H -0.445712 0.312992 0.293021 0.173 Uiso 1 1 calc R U . . .
H45B H -0.520562 0.330536 0.365590 0.173 Uiso 1 1 calc R U . . .
H45C H -0.434141 0.261386 0.367177 0.173 Uiso 1 1 calc R U . . .
C46 C -0.1407(5) 0.6256(3) 0.3792(4) 0.0449(14) Uani 1 1 d . . . . .
H46A H -0.198120 0.623131 0.419504 0.054 Uiso 1 1 calc R U . . .
H46B H -0.179655 0.610913 0.329747 0.054 Uiso 1 1 calc R U . . .
C47 C -0.0892(5) 0.7043(3) 0.3739(4) 0.0406(13) Uani 1 1 d . . . . .
H47A H -0.132738 0.733915 0.334546 0.049 Uiso 1 1 calc R U . . .
H47B H -0.090432 0.730031 0.423781 0.049 Uiso 1 1 calc R U . . .
C48 C 0.0372(5) 0.6899(3) 0.3511(3) 0.0319(12) Uani 1 1 d . . . . .
C49 C 0.0763(4) 0.6167(3) 0.3932(3) 0.0295(11) Uani 1 1 d . . . . .
C50 C 0.1041(5) 0.7034(3) 0.5057(3) 0.0458(15) Uani 1 1 d . . . . .
H50A H 0.151648 0.707231 0.554309 0.055 Uiso 1 1 calc R U . . .
H50B H 0.020999 0.703992 0.518115 0.055 Uiso 1 1 calc R U . . .
C51 C 0.1298(6) 0.7709(3) 0.4540(3) 0.0454(15) Uani 1 1 d . . . . .
H51A H 0.205124 0.793287 0.471228 0.054 Uiso 1 1 calc R U . . .
H51B H 0.068111 0.808463 0.458993 0.054 Uiso 1 1 calc R U . . .
C52 C 0.1346(5) 0.7471(3) 0.3675(3) 0.0335(12) Uani 1 1 d . . . . .
H52 H 0.116649 0.791425 0.334961 0.040 Uiso 1 1 calc R U . . .
C53 C 0.2587(4) 0.7140(3) 0.3433(3) 0.0321(12) Uani 1 1 d . . . . .
C54 C 0.2503(4) 0.6335(3) 0.3061(3) 0.0279(11) Uani 1 1 d . . . . .
H54 H 0.203627 0.640514 0.256849 0.034 Uiso 1 1 calc R U . . .
C55 C 0.1782(4) 0.5756(3) 0.3523(3) 0.0289(11) Uani 1 1 d . . . . .
H55 H 0.232501 0.556816 0.394326 0.035 Uiso 1 1 calc R U . . .
C56 C 0.3578(5) 0.7168(3) 0.4082(3) 0.0351(12) Uani 1 1 d . . . . .
C57 C 0.5515(5) 0.7858(3) 0.4220(3) 0.0385(13) Uani 1 1 d . . . . .
C58 C 0.6080(5) 0.7387(4) 0.4756(4) 0.0539(17) Uani 1 1 d . . . . .
H58 H 0.577628 0.690979 0.484522 0.065 Uiso 1 1 calc R U . . .
C59 C 0.7108(6) 0.7630(5) 0.5165(4) 0.065(2) Uani 1 1 d . . . . .
H59 H 0.748173 0.731545 0.553512 0.079 Uiso 1 1 calc R U . . .
C60 C 0.7577(6) 0.8324(5) 0.5029(4) 0.068(2) Uani 1 1 d . . . . .
H60 H 0.825881 0.848543 0.530875 0.082 Uiso 1 1 calc R U . . .
C61 C 0.7031(6) 0.8781(5) 0.4475(4) 0.065(2) Uani 1 1 d . . . . .
H61 H 0.736009 0.924735 0.436977 0.078 Uiso 1 1 calc R U . . .
C62 C 0.5993(6) 0.8557(4) 0.4068(4) 0.0540(17) Uani 1 1 d . . . . .
H62 H 0.562357 0.887308 0.369820 0.065 Uiso 1 1 calc R U . . .
C63 C 0.3121(5) 0.7674(3) 0.2855(3) 0.0331(12) Uani 1 1 d . . . . .
C64 C 0.2548(5) 0.7878(3) 0.2074(3) 0.0429(14) Uani 1 1 d . . . . .
H64A H 0.175903 0.806358 0.214306 0.064 Uiso 1 1 calc R U . . .
H64B H 0.250827 0.744141 0.174534 0.064 Uiso 1 1 calc R U . . .
H64C H 0.300984 0.826070 0.183550 0.064 Uiso 1 1 calc R U . . .
C65 C 0.3688(4) 0.6033(3) 0.2820(3) 0.0302(11) Uani 1 1 d . . . . .
C66 C 0.4553(5) 0.5736(3) 0.3341(3) 0.0400(13) Uani 1 1 d . . . . .
H66 H 0.441628 0.572575 0.387137 0.048 Uiso 1 1 calc R U . . .
C67 C 0.5614(5) 0.5454(3) 0.3085(3) 0.0423(14) Uani 1 1 d . . . . .
H67 H 0.618231 0.525717 0.344048 0.051 Uiso 1 1 calc R U . . .
C68 C 0.5819(4) 0.5470(3) 0.2297(3) 0.0386(13) Uani 1 1 d . . . . .
C69 C 0.4987(5) 0.5770(3) 0.1767(3) 0.0398(13) Uani 1 1 d . . . . .
H69 H 0.513167 0.578781 0.123785 0.048 Uiso 1 1 calc R U . . .
C70 C 0.3934(4) 0.6044(3) 0.2037(3) 0.0342(12) Uani 1 1 d . . . . .
H70 H 0.337074 0.624283 0.167971 0.041 Uiso 1 1 calc R U . . .
C71 C 0.1468(4) 0.5084(3) 0.3007(3) 0.0332(11) Uani 1 1 d . . . . .
C72 C 0.2116(6) 0.4427(3) 0.3120(4) 0.0532(16) Uani 1 1 d . . . . .
H72 H 0.268300 0.439533 0.353209 0.064 Uiso 1 1 calc R U . . .
C73 C 0.1931(7) 0.3818(4) 0.2628(5) 0.069(2) Uani 1 1 d . . . . .
H73 H 0.237702 0.338362 0.271534 0.083 Uiso 1 1 calc R U . . .
C74 C 0.1116(7) 0.3840(4) 0.2022(5) 0.0630(19) Uani 1 1 d . . . . .
H74 H 0.100302 0.342576 0.169563 0.076 Uiso 1 1 calc R U . . .
C75 C 0.0448(6) 0.4489(4) 0.1893(4) 0.0551(17) Uani 1 1 d . . . . .
H75 H -0.011845 0.451212 0.147996 0.066 Uiso 1 1 calc R U . . .
C76 C 0.0632(5) 0.5106(4) 0.2387(3) 0.0438(13) Uani 1 1 d . . . . .
H76 H 0.018498 0.553976 0.229778 0.053 Uiso 1 1 calc R U . . .
Br1 Br -0.23074(6) 0.47247(5) -0.30551(5) 0.0715(2) Uani 1 1 d . . . . .
Br2 Br 0.72653(6) 0.50909(5) 0.19312(4) 0.0684(2) Uani 1 1 d . . . . .
F1 F 0.5080(2) 0.38365(16) -0.13633(17) 0.0376(7) Uani 1 1 d . . . . .
F2 F 0.0248(3) 0.67682(16) 0.26950(16) 0.0366(7) Uani 1 1 d . . . . .
N1 N 0.5469(3) 0.5298(2) -0.0799(3) 0.0336(10) Uani 1 1 d . . . . .
N2 N 0.1119(4) 0.2734(2) -0.0750(3) 0.0368(11) Uani 1 1 d . . . . .
N3 N 0.1847(4) 0.2377(2) -0.1287(3) 0.0387(11) Uani 1 1 d . . . . .
N4 N -0.0374(3) 0.5757(2) 0.3989(2) 0.0336(10) Uani 1 1 d . . . . .
N5 N 0.4444(4) 0.7631(3) 0.3818(3) 0.0381(11) Uani 1 1 d . . . . .
N6 N 0.4127(4) 0.7948(2) 0.3079(3) 0.0365(10) Uani 1 1 d . . . . .
O1 O 0.6019(4) 0.6381(3) 0.0138(2) 0.0618(13) Uani 1 1 d . . . . .
O2 O 0.4419(3) 0.6527(2) -0.0875(3) 0.0509(11) Uani 1 1 d . . . . .
O3 O 0.4094(3) 0.5098(2) 0.01292(19) 0.0361(8) Uani 1 1 d . . . . .
O4 O 0.1102(3) 0.3807(2) -0.0019(2) 0.0456(10) Uani 1 1 d . . . . .
O5 O -0.0931(4) 0.5559(3) 0.5393(3) 0.0694(14) Uani 1 1 d . . . . .
O6 O 0.0584(3) 0.4760(3) 0.4805(3) 0.0599(12) Uani 1 1 d . . . . .
O7 O 0.1303(3) 0.6337(2) 0.4681(2) 0.0379(9) Uani 1 1 d . . . . .
O8 O 0.3646(3) 0.6845(2) 0.4708(2) 0.0482(11) Uani 1 1 d . . . . .
S1 S -0.04999(12) 0.51729(9) 0.47272(8) 0.0451(4) Uani 1 1 d . . . . .
S2 S 0.55392(13) 0.62174(8) -0.06330(8) 0.0404(3) Uani 1 1 d . . . . .

loop_
_atom_site_aniso_label
_atom_site_aniso_U_11
_atom_site_aniso_U_22
_atom_site_aniso_U_33
_atom_site_aniso_U_23
_atom_site_aniso_U_13
_atom_site_aniso_U_12
C1 0.037(3) 0.032(3) 0.044(4) -0.001(3) 0.007(2) -0.011(2)
C2 0.039(3) 0.048(4) 0.054(4) 0.003(3) 0.001(3) -0.011(3)
C3 0.039(4) 0.049(4) 0.084(6) 0.002(4) 0.012(3) -0.009(3)
C4 0.066(5) 0.032(3) 0.074(5) 0.001(3) 0.031(4) -0.006(3)
C5 0.073(5) 0.064(5) 0.043(4) 0.013(3) 0.009(3) -0.022(4)
C6 0.046(4) 0.052(4) 0.054(4) 0.006(3) 0.003(3) -0.016(3)
C7 0.085(6) 0.087(6) 0.104(7) 0.007(5) 0.056(5) -0.007(5)
C8 0.030(3) 0.050(4) 0.073(4) 0.008(3) -0.004(3) -0.001(3)
C9 0.032(3) 0.042(4) 0.055(4) 0.008(3) -0.002(3) 0.001(2)
C10 0.028(3) 0.035(3) 0.035(3) 0.000(2) 0.006(2) 0.002(2)
C11 0.028(2) 0.030(3) 0.031(3) 0.002(2) 0.0095(19) -0.005(2)
C12 0.047(3) 0.043(3) 0.033(3) -0.003(3) 0.014(2) -0.011(3)
C13 0.043(3) 0.045(4) 0.035(3) 0.011(3) 0.005(2) -0.010(3)
C14 0.030(3) 0.026(3) 0.043(3) 0.003(2) 0.001(2) 0.001(2)
C15 0.029(3) 0.026(3) 0.039(3) -0.001(2) 0.007(2) -0.001(2)
C16 0.026(3) 0.029(3) 0.029(3) -0.002(2) 0.007(2) 0.000(2)
C17 0.026(2) 0.026(3) 0.034(3) 0.005(2) 0.0065(19) -0.0005(19)
C18 0.027(3) 0.034(3) 0.036(3) -0.001(2) 0.005(2) -0.005(2)
C19 0.032(3) 0.040(3) 0.040(3) 0.007(3) -0.001(2) -0.013(2)
C20 0.035(3) 0.046(4) 0.081(5) 0.007(3) 0.015(3) -0.004(3)
C21 0.040(4) 0.068(5) 0.078(5) 0.014(4) 0.015(3) -0.005(3)
C22 0.046(4) 0.066(5) 0.061(4) 0.017(4) 0.008(3) -0.025(3)
C23 0.063(4) 0.051(4) 0.071(5) -0.005(4) 0.008(4) -0.030(3)
C24 0.049(4) 0.048(4) 0.049(4) 0.000(3) 0.004(3) -0.015(3)
C25 0.036(3) 0.027(3) 0.040(3) -0.002(2) 0.008(2) 0.002(2)
C26 0.053(4) 0.035(3) 0.076(5) -0.015(3) 0.027(3) 0.002(3)
C27 0.031(3) 0.027(3) 0.036(3) -0.003(2) 0.004(2) -0.005(2)
C28 0.034(3) 0.046(3) 0.041(3) -0.008(3) 0.004(2) -0.001(3)
C29 0.032(3) 0.037(3) 0.063(4) 0.002(3) 0.009(2) 0.002(2)
C30 0.029(3) 0.043(4) 0.060(4) 0.015(3) -0.005(3) -0.007(3)
C31 0.051(4) 0.054(4) 0.038(4) -0.002(3) -0.002(3) -0.012(3)
C32 0.037(3) 0.039(3) 0.045(4) -0.006(3) 0.003(3) 0.001(2)
C33 0.031(3) 0.031(3) 0.039(3) 0.004(2) -0.003(2) -0.006(2)
C34 0.055(4) 0.053(4) 0.060(4) 0.022(3) 0.013(3) 0.011(3)
C35 0.088(6) 0.077(6) 0.071(5) 0.040(4) 0.005(4) 0.023(4)
C36 0.093(6) 0.083(6) 0.057(5) 0.034(4) 0.005(4) -0.001(5)
C37 0.076(5) 0.061(4) 0.037(4) 0.006(3) 0.014(3) -0.010(4)
C38 0.046(3) 0.040(3) 0.040(3) 0.003(3) 0.004(2) -0.003(3)
C39 0.045(3) 0.046(4) 0.049(4) 0.019(3) 0.006(3) -0.006(3)
C40 0.044(3) 0.059(4) 0.056(4) 0.020(3) 0.005(3) -0.009(3)
C41 0.046(4) 0.069(5) 0.082(6) 0.035(4) 0.002(4) -0.016(4)
C42 0.063(5) 0.054(5) 0.084(6) 0.024(4) -0.009(4) -0.022(4)
C43 0.098(6) 0.049(5) 0.076(5) 0.003(4) 0.004(4) -0.022(4)
C44 0.063(4) 0.052(4) 0.073(5) 0.015(4) 0.008(4) -0.014(3)
C45 0.088(7) 0.099(7) 0.155(10) 0.023(7) -0.025(6) -0.044(6)
C46 0.030(3) 0.044(4) 0.061(4) 0.006(3) 0.005(3) 0.000(3)
C47 0.036(3) 0.039(3) 0.047(4) -0.002(3) 0.005(3) 0.004(2)
C48 0.038(3) 0.030(3) 0.028(3) -0.003(2) 0.004(2) 0.002(2)
C49 0.027(3) 0.033(3) 0.029(3) 0.007(2) 0.005(2) -0.004(2)
C50 0.051(4) 0.054(4) 0.033(3) -0.009(3) 0.011(3) -0.005(3)
C51 0.053(4) 0.046(4) 0.037(3) -0.012(3) 0.011(3) -0.001(3)
C52 0.037(3) 0.032(3) 0.032(3) 0.003(2) 0.005(2) 0.002(2)
C53 0.037(3) 0.030(3) 0.030(3) 0.002(2) 0.005(2) -0.011(2)
C54 0.026(3) 0.027(3) 0.030(3) 0.003(2) 0.001(2) -0.001(2)
C55 0.024(2) 0.030(3) 0.033(3) 0.006(2) 0.002(2) 0.000(2)
C56 0.035(3) 0.037(3) 0.033(3) 0.000(3) 0.006(2) -0.007(2)
C57 0.035(3) 0.046(4) 0.035(3) -0.010(3) 0.008(2) -0.013(3)
C58 0.038(3) 0.075(5) 0.049(4) 0.006(3) 0.002(3) -0.010(3)
C59 0.044(4) 0.103(6) 0.050(4) 0.003(4) 0.000(3) -0.009(4)
C60 0.047(4) 0.105(7) 0.053(5) -0.024(4) 0.010(3) -0.029(4)
C61 0.055(4) 0.074(5) 0.066(5) -0.022(4) 0.016(4) -0.029(4)
C62 0.050(4) 0.054(4) 0.059(4) -0.008(3) 0.009(3) -0.018(3)
C63 0.045(3) 0.027(3) 0.028(3) 0.000(2) 0.009(2) -0.002(2)
C64 0.053(4) 0.043(4) 0.033(3) 0.010(3) 0.002(3) -0.006(3)
C65 0.035(3) 0.025(3) 0.030(3) 0.002(2) 0.001(2) -0.005(2)
C66 0.038(3) 0.050(4) 0.032(3) 0.009(3) 0.005(2) 0.004(3)
C67 0.034(3) 0.048(4) 0.045(4) 0.014(3) -0.002(2) 0.006(2)
C68 0.029(3) 0.037(3) 0.050(4) 0.000(3) 0.009(2) 0.000(2)
C69 0.040(3) 0.044(3) 0.035(3) -0.006(3) 0.002(2) -0.005(3)
C70 0.031(3) 0.041(3) 0.031(3) 0.000(2) -0.001(2) -0.001(2)
C71 0.032(3) 0.030(3) 0.038(3) 0.008(3) 0.012(2) 0.000(2)
C72 0.050(4) 0.038(4) 0.073(5) 0.002(3) 0.002(3) 0.005(3)
C73 0.073(5) 0.032(4) 0.104(6) -0.008(4) 0.010(5) 0.013(3)
C74 0.072(5) 0.041(4) 0.078(5) -0.022(4) 0.021(4) -0.009(4)
C75 0.061(4) 0.057(5) 0.047(4) -0.009(3) 0.004(3) -0.012(3)
C76 0.046(3) 0.036(3) 0.049(3) -0.007(3) 0.001(3) 0.001(3)
Br1 0.0408(4) 0.0858(5) 0.0858(5) 0.0298(4) -0.0192(3) -0.0074(3)
Br2 0.0420(4) 0.0892(6) 0.0751(5) -0.0038(4) 0.0139(3) 0.0191(4)
F1 0.0322(16) 0.0351(17) 0.0466(19) -0.0020(15) 0.0132(13) 0.0037(13)
F2 0.0379(17) 0.0396(18) 0.0320(17) 0.0035(14) -0.0015(13) 0.0010(13)
N1 0.023(2) 0.032(3) 0.046(3) 0.001(2) 0.0055(18) -0.0058(17)
N2 0.029(2) 0.035(3) 0.047(3) 0.000(2) 0.011(2) -0.0062(19)
N3 0.035(3) 0.030(3) 0.052(3) -0.006(2) 0.010(2) -0.002(2)
N4 0.026(2) 0.037(3) 0.038(3) 0.007(2) 0.0045(18) -0.0007(19)
N5 0.032(2) 0.044(3) 0.039(3) 0.007(2) 0.0004(19) -0.011(2)
N6 0.042(3) 0.037(3) 0.031(3) 0.003(2) 0.007(2) -0.006(2)
O1 0.074(3) 0.070(3) 0.041(3) -0.013(2) 0.007(2) -0.032(2)
O2 0.043(2) 0.036(2) 0.074(3) -0.008(2) 0.020(2) -0.0020(18)
O3 0.0383(19) 0.035(2) 0.035(2) -0.0016(18) 0.0066(15) -0.0072(17)
O4 0.041(2) 0.050(3) 0.047(2) -0.012(2) 0.0200(18) -0.0079(18)
O5 0.072(3) 0.096(4) 0.042(3) -0.004(3) 0.023(2) -0.026(3)
O6 0.047(2) 0.060(3) 0.072(3) 0.032(2) -0.009(2) -0.005(2)
O7 0.040(2) 0.044(2) 0.030(2) 0.0018(17) 0.0015(16) -0.0037(17)
O8 0.043(2) 0.070(3) 0.031(2) 0.013(2) -0.0039(17) -0.019(2)
S1 0.0411(8) 0.0529(9) 0.0415(8) 0.0155(8) 0.0057(6) -0.0091(7)
S2 0.0426(8) 0.0366(8) 0.0429(9) -0.0055(7) 0.0117(6) -0.0131(6)

loop_
_atom_type_symbol
_atom_type_description
_atom_type_scat_dispersion_real
_atom_type_scat_dispersion_imag
_atom_type_scat_source
C C 0.0033 0.0016 'International Tables Vol C Tables 4.2.6.8 and 6.1.1.4'
H H 0.0000 0.0000 'International Tables Vol C Tables 4.2.6.8 and 6.1.1.4'
Br Br -0.2901 2.4595 'International Tables Vol C Tables 4.2.6.8 and 6.1.1.4'
F F 0.0171 0.0103 'International Tables Vol C Tables 4.2.6.8 and 6.1.1.4'
N N 0.0061 0.0033 'International Tables Vol C Tables 4.2.6.8 and 6.1.1.4'
O O 0.0106 0.0060 'International Tables Vol C Tables 4.2.6.8 and 6.1.1.4'
S S 0.1246 0.1234 'International Tables Vol C Tables 4.2.6.8 and 6.1.1.4'

loop_
_geom_angle_atom_site_label_1
_geom_angle_atom_site_label_2
_geom_angle_atom_site_label_3
_geom_angle
_geom_angle_site_symmetry_1
_geom_angle_site_symmetry_3
_geom_angle_publ_flag
C6 C1 C2 121.1(5) . . ?
C6 C1 S2 119.5(4) . . ?
C2 C1 S2 119.3(5) . . ?
C1 C2 C3 118.7(6) . . ?
C1 C2 H2 120.7 . . ?
C3 C2 H2 120.7 . . ?
C4 C3 C2 121.6(6) . . ?
C4 C3 H3 119.2 . . ?
C2 C3 H3 119.2 . . ?
C5 C4 C3 117.8(6) . . ?
C5 C4 C7 121.2(7) . . ?
C3 C4 C7 121.0(7) . . ?
C4 C5 C6 122.2(6) . . ?
C4 C5 H5 118.9 . . ?
C6 C5 H5 118.9 . . ?
C1 C6 C5 118.6(6) . . ?
C1 C6 H6 120.7 . . ?
C5 C6 H6 120.7 . . ?
C4 C7 H7A 109.5 . . ?
C4 C7 H7B 109.5 . . ?
H7A C7 H7B 109.5 . . ?
C4 C7 H7C 109.5 . . ?
H7A C7 H7C 109.5 . . ?
H7B C7 H7C 109.5 . . ?
N1 C8 C9 105.1(4) . . ?
N1 C8 H8A 110.7 . . ?
C9 C8 H8A 110.7 . . ?
N1 C8 H8B 110.7 . . ?
C9 C8 H8B 110.7 . . ?
H8A C8 H8B 108.8 . . ?
C10 C9 C8 102.7(4) . . ?
C10 C9 H9A 111.2 . . ?
C8 C9 H9A 111.2 . . ?
C10 C9 H9B 111.2 . . ?
C8 C9 H9B 111.2 . . ?
H9A C9 H9B 109.1 . . ?
F1 C10 C9 104.8(4) . . ?
F1 C10 C14 109.1(4) . . ?
C9 C10 C14 120.4(5) . . ?
F1 C10 C11 108.2(4) . . ?
C9 C10 C11 103.4(4) . . ?
C14 C10 C11 110.3(4) . . ?
O3 C11 N1 104.2(4) . . ?
O3 C11 C10 107.2(4) . . ?
N1 C11 C10 101.7(4) . . ?
O3 C11 C17 112.1(4) . . ?
N1 C11 C17 117.9(4) . . ?
C10 C11 C17 112.6(4) . . ?
O3 C12 C13 110.8(4) . . ?
O3 C12 H12A 109.5 . . ?
C13 C12 H12A 109.5 . . ?
O3 C12 H12B 109.5 . . ?
C13 C12 H12B 109.5 . . ?
H12A C12 H12B 108.1 . . ?
C12 C13 C14 111.0(4) . . ?
C12 C13 H13A 109.4 . . ?
C14 C13 H13A 109.4 . . ?
C12 C13 H13B 109.4 . . ?
C14 C13 H13B 109.4 . . ?
H13A C13 H13B 108.0 . . ?
C13 C14 C10 107.8(4) . . ?
C13 C14 C15 114.4(4) . . ?
C10 C14 C15 109.9(4) . . ?
C13 C14 H14 108.2 . . ?
C10 C14 H14 108.2 . . ?
C15 C14 H14 108.2 . . ?
C25 C15 C18 98.4(4) . . ?
C25 C15 C16 107.6(4) . . ?
C18 C15 C16 113.0(4) . . ?
C25 C15 C14 111.0(4) . . ?
C18 C15 C14 112.5(4) . . ?
C16 C15 C14 113.3(4) . . ?
C27 C16 C15 113.6(4) . . ?
C27 C16 C17 109.4(4) . . ?
C15 C16 C17 119.7(4) . . ?
C27 C16 H16 104.1 . . ?
C15 C16 H16 104.1 . . ?
C17 C16 H16 104.1 . . ?
C33 C17 C11 118.2(4) . . ?
C33 C17 C16 105.1(4) . . ?
C11 C17 C16 112.5(4) . . ?
C33 C17 H17 106.8 . . ?
C11 C17 H17 106.8 . . ?
C16 C17 H17 106.8 . . ?
O4 C18 N2 124.4(5) . . ?
O4 C18 C15 128.9(5) . . ?
N2 C18 C15 106.7(4) . . ?
C24 C19 C20 119.8(5) . . ?
C24 C19 N2 119.0(5) . . ?
C20 C19 N2 121.2(5) . . ?
C19 C20 C21 118.4(6) . . ?
C19 C20 H20 120.8 . . ?
C21 C20 H20 120.8 . . ?
C22 C21 C20 121.7(7) . . ?
C22 C21 H21 119.2 . . ?
C20 C21 H21 119.2 . . ?
C23 C22 C21 118.5(6) . . ?
C23 C22 H22 120.7 . . ?
C21 C22 H22 120.7 . . ?
C22 C23 C24 121.6(6) . . ?
C22 C23 H23 119.2 . . ?
C24 C23 H23 119.2 . . ?
C23 C24 C19 119.9(6) . . ?
C23 C24 H24 120.1 . . ?
C19 C24 H24 120.1 . . ?
N3 C25 C26 118.6(5) . . ?
N3 C25 C15 114.4(5) . . ?
C26 C25 C15 127.0(5) . . ?
C25 C26 H26A 109.5 . . ?
C25 C26 H26B 109.5 . . ?
H26A C26 H26B 109.5 . . ?
C25 C26 H26C 109.5 . . ?
H26A C26 H26C 109.5 . . ?
H26B C26 H26C 109.5 . . ?
C28 C27 C32 117.4(5) . . ?
C28 C27 C16 122.6(5) . . ?
C32 C27 C16 119.9(4) . . ?
C29 C28 C27 121.5(5) . . ?
C29 C28 H28 119.2 . . ?
C27 C28 H28 119.2 . . ?
C28 C29 C30 119.3(5) . . ?
C28 C29 H29 120.4 . . ?
C30 C29 H29 120.4 . . ?
C31 C30 C29 121.0(5) . . ?
C31 C30 Br1 120.3(5) . . ?
C29 C30 Br1 118.6(4) . . ?
C30 C31 C32 119.0(6) . . ?
C30 C31 H31 120.5 . . ?
C32 C31 H31 120.5 . . ?
C31 C32 C27 121.7(5) . . ?
C31 C32 H32 119.2 . . ?
C27 C32 H32 119.2 . . ?
C34 C33 C38 118.4(5) . . ?
C34 C33 C17 119.1(5) . . ?
C38 C33 C17 122.2(5) . . ?
C33 C34 C35 120.6(6) . . ?
C33 C34 H34 119.7 . . ?
C35 C34 H34 119.7 . . ?
C36 C35 C34 121.3(7) . . ?
C36 C35 H35 119.4 . . ?
C34 C35 H35 119.4 . . ?
C35 C36 C37 118.4(7) . . ?
C35 C36 H36 120.8 . . ?
C37 C36 H36 120.8 . . ?
C36 C37 C38 121.0(7) . . ?
C36 C37 H37 119.5 . . ?
C38 C37 H37 119.5 . . ?
C37 C38 C33 120.4(6) . . ?
C37 C38 H38 119.8 . . ?
C33 C38 H38 119.8 . . ?
C40 C39 C44 121.2(6) . . ?
C40 C39 S1 119.9(5) . . ?
C44 C39 S1 118.9(5) . . ?
C39 C40 C41 119.0(7) . . ?
C39 C40 H40 120.5 . . ?
C41 C40 H40 120.5 . . ?
C42 C41 C40 121.8(7) . . ?
C42 C41 H41 119.1 . . ?
C40 C41 H41 119.1 . . ?
C41 C42 C43 118.1(7) . . ?
C41 C42 C45 121.7(8) . . ?
C43 C42 C45 120.1(9) . . ?
C44 C43 C42 121.5(8) . . ?
C44 C43 H43 119.2 . . ?
C42 C43 H43 119.2 . . ?
C39 C44 C43 118.3(7) . . ?
C39 C44 H44 120.9 . . ?
C43 C44 H44 120.9 . . ?
C42 C45 H45A 109.5 . . ?
C42 C45 H45B 109.5 . . ?
H45A C45 H45B 109.5 . . ?
C42 C45 H45C 109.5 . . ?
H45A C45 H45C 109.5 . . ?
H45B C45 H45C 109.5 . . ?
N4 C46 C47 105.4(4) . . ?
N4 C46 H46A 110.7 . . ?
C47 C46 H46A 110.7 . . ?
N4 C46 H46B 110.7 . . ?
C47 C46 H46B 110.7 . . ?
H46A C46 H46B 108.8 . . ?
C48 C47 C46 103.0(4) . . ?
C48 C47 H47A 111.2 . . ?
C46 C47 H47A 111.2 . . ?
C48 C47 H47B 111.2 . . ?
C46 C47 H47B 111.2 . . ?
H47A C47 H47B 109.1 . . ?
F2 C48 C52 109.2(4) . . ?
F2 C48 C47 103.5(4) . . ?
C52 C48 C47 121.3(4) . . ?
F2 C48 C49 109.6(4) . . ?
C52 C48 C49 107.1(4) . . ?
C47 C48 C49 105.8(4) . . ?
O7 C49 N4 112.1(4) . . ?
O7 C49 C48 110.0(4) . . ?
N4 C49 C48 102.6(4) . . ?
O7 C49 C55 102.4(4) . . ?
N4 C49 C55 117.2(4) . . ?
C48 C49 C55 112.7(4) . . ?
O7 C50 C51 111.7(4) . . ?
O7 C50 H50A 109.3 . . ?
C51 C50 H50A 109.3 . . ?
O7 C50 H50B 109.3 . . ?
C51 C50 H50B 109.3 . . ?
H50A C50 H50B 107.9 . . ?
C50 C51 C52 110.9(5) . . ?
C50 C51 H51A 109.4 . . ?
C52 C51 H51A 109.4 . . ?
C50 C51 H51B 109.4 . . ?
C52 C51 H51B 109.4 . . ?
H51A C51 H51B 108.0 . . ?
C48 C52 C51 107.6(4) . . ?
C48 C52 C53 109.9(4) . . ?
C51 C52 C53 115.1(4) . . ?
C48 C52 H52 108.0 . . ?
C51 C52 H52 108.0 . . ?
C53 C52 H52 108.0 . . ?
C63 C53 C56 98.9(4) . . ?
C63 C53 C54 108.9(4) . . ?
C56 C53 C54 110.6(4) . . ?
C63 C53 C52 108.6(4) . . ?
C56 C53 C52 114.6(4) . . ?
C54 C53 C52 114.1(4) . . ?
C65 C54 C55 113.2(4) . . ?
C65 C54 C53 113.5(4) . . ?
C55 C54 C53 114.8(4) . . ?
C65 C54 H54 104.6 . . ?
C55 C54 H54 104.6 . . ?
C53 C54 H54 104.6 . . ?
C71 C55 C54 109.7(4) . . ?
C71 C55 C49 118.5(4) . . ?
C54 C55 C49 109.6(4) . . ?
C71 C55 H55 106.1 . . ?
C54 C55 H55 106.1 . . ?
C49 C55 H55 106.1 . . ?
O8 C56 N5 124.1(5) . . ?
O8 C56 C53 129.4(5) . . ?
N5 C56 C53 106.5(4) . . ?
C58 C57 C62 120.1(6) . . ?
C58 C57 N5 120.3(5) . . ?
C62 C57 N5 119.7(5) . . ?
C57 C58 C59 119.5(7) . . ?
C57 C58 H58 120.3 . . ?
C59 C58 H58 120.3 . . ?
C60 C59 C58 120.8(7) . . ?
C60 C59 H59 119.6 . . ?
C58 C59 H59 119.6 . . ?
C59 C60 C61 119.3(6) . . ?
C59 C60 H60 120.4 . . ?
C61 C60 H60 120.4 . . ?
C60 C61 C62 121.0(7) . . ?
C60 C61 H61 119.5 . . ?
C62 C61 H61 119.5 . . ?
C57 C62 C61 119.3(7) . . ?
C57 C62 H62 120.4 . . ?
C61 C62 H62 120.4 . . ?
N6 C63 C64 120.8(5) . . ?
N6 C63 C53 114.7(5) . . ?
C64 C63 C53 124.5(5) . . ?
C63 C64 H64A 109.5 . . ?
C63 C64 H64B 109.5 . . ?
H64A C64 H64B 109.5 . . ?
C63 C64 H64C 109.5 . . ?
H64A C64 H64C 109.5 . . ?
H64B C64 H64C 109.5 . . ?
C70 C65 C66 117.3(5) . . ?
C70 C65 C54 118.8(4) . . ?
C66 C65 C54 123.9(5) . . ?
C67 C66 C65 121.4(5) . . ?
C67 C66 H66 119.3 . . ?
C65 C66 H66 119.3 . . ?
C68 C67 C66 119.3(5) . . ?
C68 C67 H67 120.3 . . ?
C66 C67 H67 120.3 . . ?
C69 C68 C67 120.7(5) . . ?
C69 C68 Br2 119.1(4) . . ?
C67 C68 Br2 120.2(4) . . ?
C68 C69 C70 118.8(5) . . ?
C68 C69 H69 120.6 . . ?
C70 C69 H69 120.6 . . ?
C69 C70 C65 122.4(5) . . ?
C69 C70 H70 118.8 . . ?
C65 C70 H70 118.8 . . ?
C76 C71 C72 117.6(5) . . ?
C76 C71 C55 123.7(5) . . ?
C72 C71 C55 118.5(5) . . ?
C73 C72 C71 120.9(6) . . ?
C73 C72 H72 119.6 . . ?
C71 C72 H72 119.6 . . ?
C74 C73 C72 121.5(7) . . ?
C74 C73 H73 119.3 . . ?
C72 C73 H73 119.3 . . ?
C73 C74 C75 119.2(6) . . ?
C73 C74 H74 120.4 . . ?
C75 C74 H74 120.4 . . ?
C74 C75 C76 119.6(6) . . ?
C74 C75 H75 120.2 . . ?
C76 C75 H75 120.2 . . ?
C71 C76 C75 121.3(6) . . ?
C71 C76 H76 119.4 . . ?
C75 C76 H76 119.4 . . ?
C11 N1 C8 110.2(4) . . ?
C11 N1 S2 120.0(3) . . ?
C8 N1 S2 115.6(3) . . ?
C18 N2 N3 112.8(4) . . ?
C18 N2 C19 129.5(5) . . ?
N3 N2 C19 117.6(4) . . ?
C25 N3 N2 107.7(4) . . ?
C49 N4 C46 111.1(4) . . ?
C49 N4 S1 118.0(3) . . ?
C46 N4 S1 117.0(3) . . ?
C56 N5 N6 112.5(4) . . ?
C56 N5 C57 127.9(5) . . ?
N6 N5 C57 119.4(4) . . ?
C63 N6 N5 107.3(4) . . ?
C11 O3 C12 116.3(4) . . ?
C49 O7 C50 120.0(4) . . ?
O6 S1 O5 119.6(3) . . ?
O6 S1 N4 106.9(2) . . ?
O5 S1 N4 110.7(3) . . ?
O6 S1 C39 109.3(3) . . ?
O5 S1 C39 106.9(3) . . ?
N4 S1 C39 102.0(2) . . ?
O2 S2 O1 118.7(3) . . ?
O2 S2 N1 107.3(2) . . ?
O1 S2 N1 111.7(3) . . ?
O2 S2 C1 110.8(3) . . ?
O1 S2 C1 106.2(3) . . ?
N1 S2 C1 100.6(2) . . ?

loop_
_geom_bond_atom_site_label_1
_geom_bond_atom_site_label_2
_geom_bond_distance
_geom_bond_site_symmetry_2
_geom_bond_publ_flag
C1 C6 1.371(8) . ?
C1 C2 1.384(7) . ?
C1 S2 1.768(5) . ?
C2 C3 1.385(9) . ?
C2 H2 0.9300 . ?
C3 C4 1.380(10) . ?
C3 H3 0.9300 . ?
C4 C5 1.377(9) . ?
C4 C7 1.516(9) . ?
C5 C6 1.381(9) . ?
C5 H5 0.9300 . ?
C6 H6 0.9300 . ?
C7 H7A 0.9600 . ?
C7 H7B 0.9600 . ?
C7 H7C 0.9600 . ?
C8 N1 1.483(7) . ?
C8 C9 1.530(8) . ?
C8 H8A 0.9700 . ?
C8 H8B 0.9700 . ?
C9 C10 1.516(7) . ?
C9 H9A 0.9700 . ?
C9 H9B 0.9700 . ?
C10 F1 1.408(6) . ?
C10 C14 1.525(7) . ?
C10 C11 1.533(7) . ?
C11 O3 1.437(6) . ?
C11 N1 1.479(6) . ?
C11 C17 1.552(6) . ?
C12 O3 1.439(6) . ?
C12 C13 1.521(8) . ?
C12 H12A 0.9700 . ?
C12 H12B 0.9700 . ?
C13 C14 1.521(7) . ?
C13 H13A 0.9700 . ?
C13 H13B 0.9700 . ?
C14 C15 1.589(7) . ?
C14 H14 0.9800 . ?
C15 C25 1.528(7) . ?
C15 C18 1.549(7) . ?
C15 C16 1.575(7) . ?
C16 C27 1.527(7) . ?
C16 C17 1.575(7) . ?
C16 H16 0.9800 . ?
C17 C33 1.523(7) . ?
C17 H17 0.9800 . ?
C18 O4 1.218(6) . ?
C18 N2 1.362(7) . ?
C19 C24 1.382(8) . ?
C19 C20 1.392(8) . ?
C19 N2 1.414(6) . ?
C20 C21 1.396(8) . ?
C20 H20 0.9300 . ?
C21 C22 1.371(10) . ?
C21 H21 0.9300 . ?
C22 C23 1.368(10) . ?
C22 H22 0.9300 . ?
C23 C24 1.373(8) . ?
C23 H23 0.9300 . ?
C24 H24 0.9300 . ?
C25 N3 1.276(7) . ?
C25 C26 1.491(8) . ?
C26 H26A 0.9600 . ?
C26 H26B 0.9600 . ?
C26 H26C 0.9600 . ?
C27 C28 1.386(7) . ?
C27 C32 1.390(7) . ?
C28 C29 1.374(7) . ?
C28 H28 0.9300 . ?
C29 C30 1.386(8) . ?
C29 H29 0.9300 . ?
C30 C31 1.358(8) . ?
C30 Br1 1.899(5) . ?
C31 C32 1.388(8) . ?
C31 H31 0.9300 . ?
C32 H32 0.9300 . ?
C33 C34 1.368(8) . ?
C33 C38 1.400(8) . ?
C34 C35 1.391(9) . ?
C34 H34 0.9300 . ?
C35 C36 1.374(11) . ?
C35 H35 0.9300 . ?
C36 C37 1.375(10) . ?
C36 H36 0.9300 . ?
C37 C38 1.385(8) . ?
C37 H37 0.9300 . ?
C38 H38 0.9300 . ?
C39 C40 1.368(8) . ?
C39 C44 1.380(9) . ?
C39 S1 1.773(6) . ?
C40 C41 1.403(9) . ?
C40 H40 0.9300 . ?
C41 C42 1.348(10) . ?
C41 H41 0.9300 . ?
C42 C43 1.397(11) . ?
C42 C45 1.512(10) . ?
C43 C44 1.392(10) . ?
C43 H43 0.9300 . ?
C44 H44 0.9300 . ?
C45 H45A 0.9600 . ?
C45 H45B 0.9600 . ?
C45 H45C 0.9600 . ?
C46 N4 1.489(7) . ?
C46 C47 1.520(8) . ?
C46 H46A 0.9700 . ?
C46 H46B 0.9700 . ?
C47 C48 1.517(7) . ?
C47 H47A 0.9700 . ?
C47 H47B 0.9700 . ?
C48 F2 1.418(6) . ?
C48 C52 1.512(7) . ?
C48 C49 1.541(7) . ?
C49 O7 1.425(6) . ?
C49 N4 1.481(6) . ?
C49 C55 1.555(7) . ?
C50 O7 1.434(7) . ?
C50 C51 1.529(8) . ?
C50 H50A 0.9700 . ?
C50 H50B 0.9700 . ?
C51 C52 1.545(8) . ?
C51 H51A 0.9700 . ?
C51 H51B 0.9700 . ?
C52 C53 1.590(7) . ?
C52 H52 0.9800 . ?
C53 C63 1.518(7) . ?
C53 C56 1.536(7) . ?
C53 C54 1.569(7) . ?
C54 C65 1.514(7) . ?
C54 C55 1.552(7) . ?
C54 H54 0.9800 . ?
C55 C71 1.518(7) . ?
C55 H55 0.9800 . ?
C56 O8 1.216(6) . ?
C56 N5 1.369(7) . ?
C57 C58 1.377(8) . ?
C57 C62 1.384(8) . ?
C57 N5 1.418(7) . ?
C58 C59 1.392(9) . ?
C58 H58 0.9300 . ?
C59 C60 1.369(10) . ?
C59 H59 0.9300 . ?
C60 C61 1.371(10) . ?
C60 H60 0.9300 . ?
C61 C62 1.389(9) . ?
C61 H61 0.9300 . ?
C62 H62 0.9300 . ?
C63 N6 1.274(7) . ?
C63 C64 1.501(7) . ?
C64 H64A 0.9600 . ?
C64 H64B 0.9600 . ?
C64 H64C 0.9600 . ?
C65 C70 1.383(7) . ?
C65 C66 1.392(7) . ?
C66 C67 1.386(8) . ?
C66 H66 0.9300 . ?
C67 C68 1.381(8) . ?
C67 H67 0.9300 . ?
C68 C69 1.379(7) . ?
C68 Br2 1.898(5) . ?
C69 C70 1.382(7) . ?
C69 H69 0.9300 . ?
C70 H70 0.9300 . ?
C71 C76 1.385(7) . ?
C71 C72 1.387(8) . ?
C72 C73 1.382(9) . ?
C72 H72 0.9300 . ?
C73 C74 1.352(10) . ?
C73 H73 0.9300 . ?
C74 C75 1.389(9) . ?
C74 H74 0.9300 . ?
C75 C76 1.394(8) . ?
C75 H75 0.9300 . ?
C76 H76 0.9300 . ?
N1 S2 1.661(4) . ?
N2 N3 1.413(6) . ?
N4 S1 1.648(4) . ?
N5 N6 1.417(6) . ?
O1 S2 1.433(4) . ?
O2 S2 1.420(4) . ?
O5 S1 1.437(5) . ?
O6 S1 1.425(4) . ?

loop_
_geom_hbond_atom_site_label_D
_geom_hbond_atom_site_label_H
_geom_hbond_atom_site_label_A
_geom_hbond_distance_DH
_geom_hbond_distance_HA
_geom_hbond_distance_DA
_geom_hbond_angle_DHA
_geom_hbond_site_symmetry_A
_geom_hbond_publ_flag
C8 H8A O1 0.97 2.52 2.997(8) 110.4 . yes
C12 H12A O4 0.97 2.23 2.924(6) 127.9 . yes
C20 H20 O4 0.93 2.28 2.875(7) 121.6 . yes
C40 H40 Br1 0.93 3.10 3.810(7) 134.5 1_556 yes
C46 H46B Br2 0.97 3.10 4.027(6) 159.7 1_455 yes
C58 H58 O8 0.93 2.40 2.902(7) 113.6 . yes
C64 H64C F1 0.96 2.55 3.441(6) 154.6 2_655 yes
C69 H69 O1 0.93 2.42 3.262(7) 150.9 . yes
C69 H69 O3 0.93 2.50 3.168(6) 128.8 . yes

loop_
_geom_torsion_atom_site_label_1
_geom_torsion_atom_site_label_2
_geom_torsion_atom_site_label_3
_geom_torsion_atom_site_label_4
_geom_torsion
_geom_torsion_site_symmetry_1
_geom_torsion_site_symmetry_2
_geom_torsion_site_symmetry_3
_geom_torsion_site_symmetry_4
_geom_torsion_publ_flag
C6 C1 C2 C3 -2.2(9) . . . . ?
S2 C1 C2 C3 175.7(5) . . . . ?
C1 C2 C3 C4 -0.9(10) . . . . ?
C2 C3 C4 C5 3.5(10) . . . . ?
C2 C3 C4 C7 -175.1(6) . . . . ?
C3 C4 C5 C6 -3.2(10) . . . . ?
C7 C4 C5 C6 175.4(7) . . . . ?
C2 C1 C6 C5 2.5(9) . . . . ?
S2 C1 C6 C5 -175.4(5) . . . . ?
C4 C5 C6 C1 0.3(10) . . . . ?
N1 C8 C9 C10 25.0(6) . . . . ?
C8 C9 C10 F1 73.6(5) . . . . ?
C8 C9 C10 C14 -163.3(5) . . . . ?
C8 C9 C10 C11 -39.7(5) . . . . ?
F1 C10 C11 O3 179.0(3) . . . . ?
C9 C10 C11 O3 -70.2(5) . . . . ?
C14 C10 C11 O3 59.8(5) . . . . ?
F1 C10 C11 N1 -71.9(4) . . . . ?
C9 C10 C11 N1 38.8(5) . . . . ?
C14 C10 C11 N1 168.9(4) . . . . ?
F1 C10 C11 C17 55.2(5) . . . . ?
C9 C10 C11 C17 166.0(4) . . . . ?
C14 C10 C11 C17 -63.9(5) . . . . ?
O3 C12 C13 C14 -52.6(6) . . . . ?
C12 C13 C14 C10 55.9(5) . . . . ?
C12 C13 C14 C15 -66.7(6) . . . . ?
F1 C10 C14 C13 -178.8(4) . . . . ?
C9 C10 C14 C13 60.1(6) . . . . ?
C11 C10 C14 C13 -60.2(5) . . . . ?
F1 C10 C14 C15 -53.5(5) . . . . ?
C9 C10 C14 C15 -174.6(5) . . . . ?
C11 C10 C14 C15 65.1(5) . . . . ?
C13 C14 C15 C25 -136.6(5) . . . . ?
C10 C14 C15 C25 102.0(5) . . . . ?
C13 C14 C15 C18 -27.4(6) . . . . ?
C10 C14 C15 C18 -148.8(4) . . . . ?
C13 C14 C15 C16 102.3(5) . . . . ?
C10 C14 C15 C16 -19.1(6) . . . . ?
C25 C15 C16 C27 77.4(5) . . . . ?
C18 C15 C16 C27 -30.1(6) . . . . ?
C14 C15 C16 C27 -159.6(4) . . . . ?
C25 C15 C16 C17 -150.8(4) . . . . ?
C18 C15 C16 C17 101.7(5) . . . . ?
C14 C15 C16 C17 -27.7(6) . . . . ?
O3 C11 C17 C33 131.2(4) . . . . ?
N1 C11 C17 C33 10.2(6) . . . . ?
C10 C11 C17 C33 -107.8(5) . . . . ?
O3 C11 C17 C16 -106.0(4) . . . . ?
N1 C11 C17 C16 133.0(4) . . . . ?
C10 C11 C17 C16 15.0(5) . . . . ?
C27 C16 C17 C33 -66.5(5) . . . . ?
C15 C16 C17 C33 159.9(4) . . . . ?
C27 C16 C17 C11 163.5(4) . . . . ?
C15 C16 C17 C11 29.9(6) . . . . ?
C25 C15 C18 O4 180.0(6) . . . . ?
C16 C15 C18 O4 -66.8(7) . . . . ?
C14 C15 C18 O4 63.0(7) . . . . ?
C25 C15 C18 N2 -0.6(5) . . . . ?
C16 C15 C18 N2 112.6(5) . . . . ?
C14 C15 C18 N2 -117.6(5) . . . . ?
C24 C19 C20 C21 0.2(9) . . . . ?
N2 C19 C20 C21 180.0(6) . . . . ?
C19 C20 C21 C22 0.3(10) . . . . ?
C20 C21 C22 C23 -0.5(11) . . . . ?
C21 C22 C23 C24 0.1(11) . . . . ?
C22 C23 C24 C19 0.5(10) . . . . ?
C20 C19 C24 C23 -0.7(9) . . . . ?
N2 C19 C24 C23 179.6(6) . . . . ?
C18 C15 C25 N3 0.6(6) . . . . ?
C16 C15 C25 N3 -116.8(5) . . . . ?
C14 C15 C25 N3 118.7(5) . . . . ?
C18 C15 C25 C26 -179.3(6) . . . . ?
C16 C15 C25 C26 63.2(7) . . . . ?
C14 C15 C25 C26 -61.3(7) . . . . ?
C15 C16 C27 C28 77.8(6) . . . . ?
C17 C16 C27 C28 -58.8(6) . . . . ?
C15 C16 C27 C32 -104.6(5) . . . . ?
C17 C16 C27 C32 118.7(5) . . . . ?
C32 C27 C28 C29 2.2(8) . . . . ?
C16 C27 C28 C29 179.8(5) . . . . ?
C27 C28 C29 C30 -1.5(9) . . . . ?
C28 C29 C30 C31 -0.8(9) . . . . ?
C28 C29 C30 Br1 177.5(4) . . . . ?
C29 C30 C31 C32 2.3(9) . . . . ?
Br1 C30 C31 C32 -175.9(4) . . . . ?
C30 C31 C32 C27 -1.6(9) . . . . ?
C28 C27 C32 C31 -0.7(8) . . . . ?
C16 C27 C32 C31 -178.4(5) . . . . ?
C11 C17 C33 C34 -129.2(5) . . . . ?
C16 C17 C33 C34 104.3(6) . . . . ?
C11 C17 C33 C38 57.3(7) . . . . ?
C16 C17 C33 C38 -69.2(6) . . . . ?
C38 C33 C34 C35 1.8(9) . . . . ?
C17 C33 C34 C35 -171.9(6) . . . . ?
C33 C34 C35 C36 0.0(12) . . . . ?
C34 C35 C36 C37 -1.7(13) . . . . ?
C35 C36 C37 C38 1.4(12) . . . . ?
C36 C37 C38 C33 0.5(10) . . . . ?
C34 C33 C38 C37 -2.1(8) . . . . ?
C17 C33 C38 C37 171.4(5) . . . . ?
C44 C39 C40 C41 -1.5(9) . . . . ?
S1 C39 C40 C41 -179.2(5) . . . . ?
C39 C40 C41 C42 -0.6(10) . . . . ?
C40 C41 C42 C43 2.5(11) . . . . ?
C40 C41 C42 C45 -176.1(7) . . . . ?
C41 C42 C43 C44 -2.5(11) . . . . ?
C45 C42 C43 C44 176.2(7) . . . . ?
C40 C39 C44 C43 1.6(10) . . . . ?
S1 C39 C44 C43 179.2(5) . . . . ?
C42 C43 C44 C39 0.5(11) . . . . ?
N4 C46 C47 C48 27.2(6) . . . . ?
C46 C47 C48 F2 80.0(5) . . . . ?
C46 C47 C48 C52 -157.2(5) . . . . ?
C46 C47 C48 C49 -35.2(5) . . . . ?
F2 C48 C49 O7 158.8(4) . . . . ?
C52 C48 C49 O7 40.5(5) . . . . ?
C47 C48 C49 O7 -90.2(5) . . . . ?
F2 C48 C49 N4 -81.7(4) . . . . ?
C52 C48 C49 N4 160.0(4) . . . . ?
C47 C48 C49 N4 29.3(5) . . . . ?
F2 C48 C49 C55 45.3(5) . . . . ?
C52 C48 C49 C55 -73.0(5) . . . . ?
C47 C48 C49 C55 156.3(4) . . . . ?
O7 C50 C51 C52 19.5(7) . . . . ?
F2 C48 C52 C51 169.6(4) . . . . ?
C47 C48 C52 C51 49.5(6) . . . . ?
C49 C48 C52 C51 -71.8(5) . . . . ?
F2 C48 C52 C53 -64.4(5) . . . . ?
C47 C48 C52 C53 175.6(5) . . . . ?
C49 C48 C52 C53 54.2(5) . . . . ?
C50 C51 C52 C48 39.6(6) . . . . ?
C50 C51 C52 C53 -83.3(6) . . . . ?
C48 C52 C53 C63 124.1(4) . . . . ?
C51 C52 C53 C63 -114.3(5) . . . . ?
C48 C52 C53 C56 -126.5(5) . . . . ?
C51 C52 C53 C56 -4.8(6) . . . . ?
C48 C52 C53 C54 2.4(6) . . . . ?
C51 C52 C53 C54 124.0(5) . . . . ?
C63 C53 C54 C65 57.4(5) . . . . ?
C56 C53 C54 C65 -50.3(5) . . . . ?
C52 C53 C54 C65 178.9(4) . . . . ?
C63 C53 C54 C55 -170.2(4) . . . . ?
C56 C53 C54 C55 82.2(5) . . . . ?
C52 C53 C54 C55 -48.7(6) . . . . ?
C65 C54 C55 C71 -63.3(5) . . . . ?
C53 C54 C55 C71 164.1(4) . . . . ?
C65 C54 C55 C49 165.0(4) . . . . ?
C53 C54 C55 C49 32.5(5) . . . . ?
O7 C49 C55 C71 140.9(4) . . . . ?
N4 C49 C55 C71 17.8(6) . . . . ?
C48 C49 C55 C71 -101.0(5) . . . . ?
O7 C49 C55 C54 -92.3(4) . . . . ?
N4 C49 C55 C54 144.6(4) . . . . ?
C48 C49 C55 C54 25.8(5) . . . . ?
C63 C53 C56 O8 179.9(6) . . . . ?
C54 C53 C56 O8 -65.9(7) . . . . ?
C52 C53 C56 O8 64.7(8) . . . . ?
C63 C53 C56 N5 -1.6(5) . . . . ?
C54 C53 C56 N5 112.6(5) . . . . ?
C52 C53 C56 N5 -116.9(5) . . . . ?
C62 C57 C58 C59 2.4(9) . . . . ?
N5 C57 C58 C59 -177.8(6) . . . . ?
C57 C58 C59 C60 -1.3(10) . . . . ?
C58 C59 C60 C61 -0.8(11) . . . . ?
C59 C60 C61 C62 1.9(11) . . . . ?
C58 C57 C62 C61 -1.4(9) . . . . ?
N5 C57 C62 C61 178.8(6) . . . . ?
C60 C61 C62 C57 -0.8(10) . . . . ?
C56 C53 C63 N6 -0.1(6) . . . . ?
C54 C53 C63 N6 -115.5(5) . . . . ?
C52 C53 C63 N6 119.7(5) . . . . ?
C56 C53 C63 C64 179.6(5) . . . . ?
C54 C53 C63 C64 64.1(6) . . . . ?
C52 C53 C63 C64 -60.6(6) . . . . ?
C55 C54 C65 C70 123.9(5) . . . . ?
C53 C54 C65 C70 -102.8(5) . . . . ?
C55 C54 C65 C66 -55.5(7) . . . . ?
C53 C54 C65 C66 77.7(6) . . . . ?
C70 C65 C66 C67 -0.7(8) . . . . ?
C54 C65 C66 C67 178.8(5) . . . . ?
C65 C66 C67 C68 0.1(9) . . . . ?
C66 C67 C68 C69 0.8(9) . . . . ?
C66 C67 C68 Br2 179.8(4) . . . . ?
C67 C68 C69 C70 -1.1(8) . . . . ?
Br2 C68 C69 C70 179.9(4) . . . . ?
C68 C69 C70 C65 0.5(8) . . . . ?
C66 C65 C70 C69 0.4(8) . . . . ?
C54 C65 C70 C69 -179.1(5) . . . . ?
C54 C55 C71 C76 -71.9(6) . . . . ?
C49 C55 C71 C76 54.9(7) . . . . ?
C54 C55 C71 C72 102.9(5) . . . . ?
C49 C55 C71 C72 -130.4(5) . . . . ?
C76 C71 C72 C73 0.1(9) . . . . ?
C55 C71 C72 C73 -174.9(6) . . . . ?
C71 C72 C73 C74 0.0(11) . . . . ?
C72 C73 C74 C75 -0.1(11) . . . . ?
C73 C74 C75 C76 0.2(10) . . . . ?
C72 C71 C76 C75 0.0(8) . . . . ?
C55 C71 C76 C75 174.8(5) . . . . ?
C74 C75 C76 C71 -0.2(9) . . . . ?
O3 C11 N1 C8 87.9(5) . . . . ?
C10 C11 N1 C8 -23.5(5) . . . . ?
C17 C11 N1 C8 -147.2(5) . . . . ?
O3 C11 N1 S2 -50.1(5) . . . . ?
C10 C11 N1 S2 -161.5(3) . . . . ?
C17 C11 N1 S2 74.8(5) . . . . ?
C9 C8 N1 C11 -0.7(6) . . . . ?
C9 C8 N1 S2 139.3(4) . . . . ?
O4 C18 N2 N3 179.9(5) . . . . ?
C15 C18 N2 N3 0.5(6) . . . . ?
O4 C18 N2 C19 -3.8(9) . . . . ?
C15 C18 N2 C19 176.7(5) . . . . ?
C24 C19 N2 C18 -167.1(5) . . . . ?
C20 C19 N2 C18 13.1(9) . . . . ?
C24 C19 N2 N3 8.9(7) . . . . ?
C20 C19 N2 N3 -170.8(5) . . . . ?
C26 C25 N3 N2 179.6(5) . . . . ?
C15 C25 N3 N2 -0.4(6) . . . . ?
C18 N2 N3 C25 -0.1(6) . . . . ?
C19 N2 N3 C25 -176.8(5) . . . . ?
O7 C49 N4 C46 105.9(5) . . . . ?
C48 C49 N4 C46 -12.1(5) . . . . ?
C55 C49 N4 C46 -136.2(5) . . . . ?
O7 C49 N4 S1 -33.2(5) . . . . ?
C48 C49 N4 S1 -151.2(3) . . . . ?
C55 C49 N4 S1 84.8(5) . . . . ?
C47 C46 N4 C49 -9.4(6) . . . . ?
C47 C46 N4 S1 130.1(4) . . . . ?
O8 C56 N5 N6 -178.6(5) . . . . ?
C53 C56 N5 N6 2.8(6) . . . . ?
O8 C56 N5 C57 -4.2(9) . . . . ?
C53 C56 N5 C57 177.2(5) . . . . ?
C58 C57 N5 C56 31.2(9) . . . . ?
C62 C57 N5 C56 -148.9(6) . . . . ?
C58 C57 N5 N6 -154.7(5) . . . . ?
C62 C57 N5 N6 25.1(8) . . . . ?
C64 C63 N6 N5 -178.0(5) . . . . ?
C53 C63 N6 N5 1.7(6) . . . . ?
C56 N5 N6 C63 -2.9(6) . . . . ?
C57 N5 N6 C63 -177.8(5) . . . . ?
N1 C11 O3 C12 -165.7(4) . . . . ?
C10 C11 O3 C12 -58.4(5) . . . . ?
C17 C11 O3 C12 65.7(5) . . . . ?
C13 C12 O3 C11 55.7(6) . . . . ?
N4 C49 O7 C50 -90.8(5) . . . . ?
C48 C49 O7 C50 22.7(6) . . . . ?
C55 C49 O7 C50 142.7(4) . . . . ?
C51 C50 O7 C49 -55.4(6) . . . . ?
C49 N4 S1 O6 -43.3(4) . . . . ?
C46 N4 S1 O6 -180.0(4) . . . . ?
C49 N4 S1 O5 88.5(4) . . . . ?
C46 N4 S1 O5 -48.2(5) . . . . ?
C49 N4 S1 C39 -157.9(4) . . . . ?
C46 N4 S1 C39 65.4(5) . . . . ?
C40 C39 S1 O6 131.6(5) . . . . ?
C44 C39 S1 O6 -46.1(6) . . . . ?
C40 C39 S1 O5 0.8(6) . . . . ?
C44 C39 S1 O5 -176.8(5) . . . . ?
C40 C39 S1 N4 -115.5(5) . . . . ?
C44 C39 S1 N4 66.8(5) . . . . ?
C11 N1 S2 O2 -39.1(4) . . . . ?
C8 N1 S2 O2 -175.0(4) . . . . ?
C11 N1 S2 O1 92.7(4) . . . . ?
C8 N1 S2 O1 -43.2(5) . . . . ?
C11 N1 S2 C1 -155.0(4) . . . . ?
C8 N1 S2 C1 69.1(4) . . . . ?
C6 C1 S2 O2 -33.0(6) . . . . ?
C2 C1 S2 O2 149.1(5) . . . . ?
C6 C1 S2 O1 -163.2(5) . . . . ?
C2 C1 S2 O1 18.9(6) . . . . ?
C6 C1 S2 N1 80.3(5) . . . . ?
C2 C1 S2 N1 -97.6(5) . . . . ?
